data_7160090
loop_
_publ_author_name
'Tu, Yuyang'
'Inagaki, Yusuke'
'Ohara, Kazuaki'
'Yamaguchi, Kentaro'
'Setaka, Wataru'

_publ_section_title
;
 Ring-closing metathesis of dialkenylcycloalkanes for the synthesis of
 fused bicycloalkanes and tricycloalkanes.
;
_journal_issue 34
_journal_name_full 'Organic &amp; biomolecular chemistry'
_journal_page_first 6950
_journal_page_last 6954
_journal_paper_doi 10.1039/d4ob01143k
_journal_volume 22
_journal_year 2024
_chemical_formula_moiety 'C22 H46 F2 Si2'
_chemical_formula_sum 'C22 H46 F2 Si2'
_chemical_formula_weight 404.77
_chemical_name_common trans-3
_chemical_name_systematic trans-difluorodimethyldisilacyclodocosane
_space_group_crystal_system triclinic
_space_group_IT_number 2
_space_group_name_Hall '-P 1'
_space_group_name_H-M_alt 'P -1'
_atom_sites_solution_hydrogens geom
_audit_creation_method SHELXL-2018/3
_audit_update_record
;
2024-07-09 deposited with the CCDC.	2024-08-08 downloaded from the CCDC.
;
_cell_angle_alpha 88.9020(10)
_cell_angle_beta 75.5770(10)
_cell_angle_gamma 78.9050(10)
_cell_formula_units_Z 1
_cell_length_a 5.8392(2)
_cell_length_b 10.0661(3)
_cell_length_c 11.6107(4)
_cell_measurement_reflns_used 8476
_cell_measurement_temperature 300(2)
_cell_measurement_theta_max 72.3058
_cell_measurement_theta_min 3.9330
_cell_volume 648.29(4)
_computing_cell_refinement 'SAINT V8.40B (Bruker AXS LLC, 2019)'
_computing_data_collection 'Bruker Instrument Service vV6.2.16'
_computing_data_reduction 'SAINT V8.40B (Bruker AXS LLC, 2019)'
_computing_molecular_graphics 'Ortep-3 for Windows (Farrugia, 2020)'
_computing_publication_material 'WinGX (Farrugia, 2020)'
_computing_structure_refinement 'SHELXL-2018/3 (Sheldrick, 2018)'
_computing_structure_solution 'Sir-2019 (IUCr, 2019)'
_diffrn_ambient_temperature 300(2)
_diffrn_detector_area_resol_mean 7.3910
_diffrn_measured_fraction_theta_full 0.966
_diffrn_measured_fraction_theta_max 0.958
_diffrn_measurement_device_type 'Bruker D8 goniometer'
_diffrn_measurement_method 'omega scans'
_diffrn_radiation_monochromator 'multilayered conforcal mirror'
_diffrn_radiation_type CuK\a
_diffrn_radiation_wavelength 1.54178
_diffrn_reflns_av_R_equivalents 0.0301
_diffrn_reflns_av_unetI/netI 0.0269
_diffrn_reflns_Laue_measured_fraction_full 0.966
_diffrn_reflns_Laue_measured_fraction_max 0.958
_diffrn_reflns_limit_h_max 7
_diffrn_reflns_limit_h_min -6
_diffrn_reflns_limit_k_max 12
_diffrn_reflns_limit_k_min -12
_diffrn_reflns_limit_l_max 14
_diffrn_reflns_limit_l_min -14
_diffrn_reflns_number 9532
_diffrn_reflns_point_group_measured_fraction_full 0.966
_diffrn_reflns_point_group_measured_fraction_max 0.958
_diffrn_reflns_theta_full 67.679
_diffrn_reflns_theta_max 72.298
_diffrn_reflns_theta_min 3.933
_diffrn_source 'sealed tube'
_exptl_absorpt_coefficient_mu 1.380
_exptl_absorpt_correction_T_max 0.82
_exptl_absorpt_correction_T_min 0.59
_exptl_absorpt_correction_type multi-scan
_exptl_absorpt_process_details
;
Krause, L., Herbst-Irmer, R., Sheldrick, G. M., Stalke, D. (2015).
"Comparison of silver and molybdenum microfocus X-ray sources for
single-crystal structure determination"
J. Appl. Cryst. 48, 3-10.
doi:10.1107/S1600576714022985
;
_exptl_crystal_colour colourless
_exptl_crystal_density_diffrn 1.037
_exptl_crystal_description prism
_exptl_crystal_F_000 224
_exptl_crystal_recrystallization_method 'Re-crystallisation from solvent: MeOH'
_exptl_crystal_size_max 0.940
_exptl_crystal_size_mid 0.220
_exptl_crystal_size_min 0.150
_refine_diff_density_max 0.279
_refine_diff_density_min -0.182
_refine_diff_density_rms 0.030
_refine_ls_extinction_method none
_refine_ls_goodness_of_fit_ref 1.075
_refine_ls_hydrogen_treatment constr
_refine_ls_matrix_type full
_refine_ls_number_parameters 118
_refine_ls_number_reflns 2462
_refine_ls_number_restraints 0
_refine_ls_restrained_S_all 1.075
_refine_ls_R_factor_all 0.0433
_refine_ls_R_factor_gt 0.0429
_refine_ls_shift/su_max 0.000
_refine_ls_shift/su_mean 0.000
_refine_ls_structure_factor_coef Fsqd
_refine_ls_weighting_details 'w=1/[\s^2^(Fo^2^)+(0.0716P)^2^+0.0901P] where P=(Fo^2^+2Fc^2^)/3'
_refine_ls_weighting_scheme calc
_refine_ls_wR_factor_gt 0.1275
_refine_ls_wR_factor_ref 0.1279
_reflns_Friedel_coverage 0.000
_reflns_number_gt 2399
_reflns_number_total 2462
_reflns_threshold_expression 'I > 2\s(I)'
_cod_data_source_file d4ob01143k2.cif
_cod_data_source_block trans3
_cod_depositor_comments
;
The following automatic conversions were performed:

data item '_exptl_absorpt_correction_type' value 'Multi-Scan' was
changed to 'multi-scan' in accordance with the
/home/data/users/saulius/crontab/automatic-downloads/rss-feeds/RSC/lib/dictionaries/cif_core.dic
dictionary named 'cif_core.dic' version 2.4.2 last updated on
2011-04-26.

Automatic conversion script
Id: cif_fix_values 8170 2020-07-09 18:12:32Z antanas 

 Adding full bibliography for 7160089--7160091.cif.
;
_cod_database_code 7160090
_shelx_shelxl_version_number 2018/3
_shelx_space_group_comment
;
The symmetry employed for this shelxl refinement is uniquely defined
by the following loop, which should always be used as a source of
symmetry information in preference to the above space-group names.
They are only intended as comments.
;
_shelx_estimated_absorpt_t_min 0.357
_shelx_estimated_absorpt_t_max 0.820

loop_
_space_group_symop_operation_xyz
'x, y, z'
'-x, -y, -z'

loop_
_atom_site_label
_atom_site_type_symbol
_atom_site_fract_x
_atom_site_fract_y
_atom_site_fract_z
_atom_site_U_iso_or_equiv
_atom_site_adp_type
_atom_site_occupancy
_atom_site_site_symmetry_order
_atom_site_calc_flag
_atom_site_refinement_flags_posn
_atom_site_refinement_flags_adp
_atom_site_refinement_flags_occupancy
_atom_site_disorder_assembly
_atom_site_disorder_group
Si1 Si 0.52490(6) 0.04491(4) 0.18981(3) 0.05495(19) Uani 1 1 d . . . . .
F1 F 0.31475(17) 0.00288(11) 0.13969(9) 0.0803(3) Uani 1 1 d . . . . .
C1 C 0.5842(3) 0.20589(15) 0.11987(13) 0.0609(4) Uani 1 1 d . . . . .
H1A H 0.645900 0.189688 0.034677 0.073 Uiso 1 1 calc R U . . .
H1B H 0.433176 0.270582 0.133195 0.073 Uiso 1 1 calc R U . . .
C2 C 0.7639(3) 0.26815(15) 0.16702(15) 0.0631(4) Uani 1 1 d . . . . .
H2A H 0.708862 0.277150 0.253023 0.076 Uiso 1 1 calc R U . . .
H2B H 0.918634 0.206472 0.147811 0.076 Uiso 1 1 calc R U . . .
C3 C 0.7986(3) 0.40642(18) 0.11742(17) 0.0761(5) Uani 1 1 d . . . . .
H3A H 0.926327 0.433667 0.145484 0.091 Uiso 1 1 calc R U . . .
H3B H 0.851417 0.397436 0.031358 0.091 Uiso 1 1 calc R U . . .
C4 C 0.5762(4) 0.51774(17) 0.15067(16) 0.0741(5) Uani 1 1 d . . . . .
H4A H 0.612436 0.598910 0.109632 0.089 Uiso 1 1 calc R U . . .
H4B H 0.448572 0.490660 0.122390 0.089 Uiso 1 1 calc R U . . .
C5 C 0.4841(3) 0.55190(18) 0.28260(16) 0.0750(5) Uani 1 1 d . . . . .
H5A H 0.607786 0.584197 0.310344 0.090 Uiso 1 1 calc R U . . .
H5B H 0.455276 0.470031 0.324453 0.090 Uiso 1 1 calc R U . . .
C6 C 0.2543(4) 0.65811(18) 0.31349(16) 0.0754(5) Uani 1 1 d . . . . .
H6A H 0.131779 0.626401 0.284340 0.091 Uiso 1 1 calc R U . . .
H6B H 0.284194 0.740350 0.272557 0.091 Uiso 1 1 calc R U . . .
C7 C -0.1580(4) 0.30857(19) 0.55432(16) 0.0790(5) Uani 1 1 d . . . . .
H7A H -0.279418 0.275048 0.525663 0.095 Uiso 1 1 calc R U . . .
H7B H -0.131975 0.391297 0.513303 0.095 Uiso 1 1 calc R U . . .
C8 C 0.0747(3) 0.20479(19) 0.52220(15) 0.0730(4) Uani 1 1 d . . . . .
H8A H 0.195689 0.237208 0.552071 0.088 Uiso 1 1 calc R U . . .
H8B H 0.048170 0.121137 0.561434 0.088 Uiso 1 1 calc R U . . .
C9 C 0.1701(3) 0.17551(19) 0.38976(15) 0.0748(5) Uani 1 1 d . . . . .
H9A H 0.197885 0.259327 0.351175 0.090 Uiso 1 1 calc R U . . .
H9B H 0.046834 0.145223 0.360127 0.090 Uiso 1 1 calc R U . . .
C10 C 0.4012(3) 0.07017(17) 0.35365(14) 0.0650(4) Uani 1 1 d . . . . .
H10A H 0.370784 -0.015574 0.387345 0.078 Uiso 1 1 calc R U . . .
H10B H 0.521815 0.097166 0.387543 0.078 Uiso 1 1 calc R U . . .
C11 C 0.7849(3) -0.09657(18) 0.15043(17) 0.0736(4) Uani 1 1 d . . . . .
H11A H 0.915505 -0.075854 0.178747 0.110 Uiso 1 1 calc R U . . .
H11B H 0.740133 -0.177501 0.186466 0.110 Uiso 1 1 calc R U . . .
H11C H 0.834728 -0.110116 0.065549 0.110 Uiso 1 1 calc R U . . .

loop_
_atom_site_aniso_label
_atom_site_aniso_U_11
_atom_site_aniso_U_22
_atom_site_aniso_U_33
_atom_site_aniso_U_23
_atom_site_aniso_U_13
_atom_site_aniso_U_12
Si1 0.0466(3) 0.0561(3) 0.0601(3) -0.00363(17) -0.01030(17) -0.00870(16)
F1 0.0607(6) 0.0933(7) 0.0930(7) -0.0129(5) -0.0240(5) -0.0222(5)
C1 0.0616(9) 0.0597(8) 0.0587(8) 0.0013(6) -0.0132(6) -0.0075(6)
C2 0.0545(8) 0.0579(8) 0.0714(9) -0.0039(7) -0.0100(7) -0.0049(6)
C3 0.0719(11) 0.0679(10) 0.0784(10) -0.0057(8) 0.0054(8) -0.0205(8)
C4 0.0902(12) 0.0546(8) 0.0679(9) 0.0019(7) -0.0033(8) -0.0123(8)
C5 0.0772(11) 0.0666(10) 0.0708(10) -0.0049(8) -0.0066(8) -0.0035(8)
C6 0.0783(11) 0.0674(9) 0.0700(10) -0.0068(8) -0.0059(8) -0.0041(8)
C7 0.0771(12) 0.0777(11) 0.0695(10) -0.0071(8) -0.0058(8) -0.0002(9)
C8 0.0700(10) 0.0762(10) 0.0639(9) -0.0060(8) -0.0063(7) -0.0057(8)
C9 0.0699(10) 0.0811(11) 0.0613(9) -0.0022(8) -0.0064(7) 0.0017(8)
C10 0.0607(9) 0.0673(9) 0.0611(8) 0.0034(7) -0.0084(7) -0.0075(7)
C11 0.0593(9) 0.0658(9) 0.0870(11) -0.0048(8) -0.0082(8) -0.0041(7)

loop_
_atom_type_symbol
_atom_type_description
_atom_type_scat_dispersion_real
_atom_type_scat_dispersion_imag
_atom_type_scat_source
C C 0.0181 0.0091 'International Tables Vol C Tables 4.2.6.8 and 6.1.1.4'
H H 0.0000 0.0000 'International Tables Vol C Tables 4.2.6.8 and 6.1.1.4'
F F 0.0727 0.0534 'International Tables Vol C Tables 4.2.6.8 and 6.1.1.4'
Si Si 0.2541 0.3302 'International Tables Vol C Tables 4.2.6.8 and 6.1.1.4'

loop_
_geom_angle_atom_site_label_1
_geom_angle_atom_site_label_2
_geom_angle_atom_site_label_3
_geom_angle
_geom_angle_site_symmetry_1
_geom_angle_site_symmetry_3
_geom_angle_publ_flag
F1 Si1 C11 106.53(7) . . ?
F1 Si1 C1 106.82(7) . . ?
C11 Si1 C1 113.69(8) . . ?
F1 Si1 C10 105.97(7) . . ?
C11 Si1 C10 112.45(8) . . ?
C1 Si1 C10 110.82(7) . . ?
C2 C1 Si1 113.82(10) . . ?
C2 C1 H1A 108.8 . . ?
Si1 C1 H1A 108.8 . . ?
C2 C1 H1B 108.8 . . ?
Si1 C1 H1B 108.8 . . ?
H1A C1 H1B 107.7 . . ?
C3 C2 C1 114.25(14) . . ?
C3 C2 H2A 108.7 . . ?
C1 C2 H2A 108.7 . . ?
C3 C2 H2B 108.7 . . ?
C1 C2 H2B 108.7 . . ?
H2A C2 H2B 107.6 . . ?
C4 C3 C2 114.88(13) . . ?
C4 C3 H3A 108.5 . . ?
C2 C3 H3A 108.5 . . ?
C4 C3 H3B 108.5 . . ?
C2 C3 H3B 108.5 . . ?
H3A C3 H3B 107.5 . . ?
C5 C4 C3 114.76(15) . . ?
C5 C4 H4A 108.6 . . ?
C3 C4 H4A 108.6 . . ?
C5 C4 H4B 108.6 . . ?
C3 C4 H4B 108.6 . . ?
H4A C4 H4B 107.6 . . ?
C4 C5 C6 113.44(15) . . ?
C4 C5 H5A 108.9 . . ?
C6 C5 H5A 108.9 . . ?
C4 C5 H5B 108.9 . . ?
C6 C5 H5B 108.9 . . ?
H5A C5 H5B 107.7 . . ?
C5 C6 C7 113.91(16) . 2_566 ?
C5 C6 H6A 108.8 . . ?
C7 C6 H6A 108.8 2_566 . ?
C5 C6 H6B 108.8 . . ?
C7 C6 H6B 108.8 2_566 . ?
H6A C6 H6B 107.7 . . ?
C8 C7 C6 114.36(16) . 2_566 ?
C8 C7 H7A 108.7 . . ?
C6 C7 H7A 108.7 2_566 . ?
C8 C7 H7B 108.7 . . ?
C6 C7 H7B 108.7 2_566 . ?
H7A C7 H7B 107.6 . . ?
C9 C8 C7 113.39(15) . . ?
C9 C8 H8A 108.9 . . ?
C7 C8 H8A 108.9 . . ?
C9 C8 H8B 108.9 . . ?
C7 C8 H8B 108.9 . . ?
H8A C8 H8B 107.7 . . ?
C8 C9 C10 115.17(14) . . ?
C8 C9 H9A 108.5 . . ?
C10 C9 H9A 108.5 . . ?
C8 C9 H9B 108.5 . . ?
C10 C9 H9B 108.5 . . ?
H9A C9 H9B 107.5 . . ?
C9 C10 Si1 114.10(11) . . ?
C9 C10 H10A 108.7 . . ?
Si1 C10 H10A 108.7 . . ?
C9 C10 H10B 108.7 . . ?
Si1 C10 H10B 108.7 . . ?
H10A C10 H10B 107.6 . . ?
Si1 C11 H11A 109.5 . . ?
Si1 C11 H11B 109.5 . . ?
H11A C11 H11B 109.5 . . ?
Si1 C11 H11C 109.5 . . ?
H11A C11 H11C 109.5 . . ?
H11B C11 H11C 109.5 . . ?

loop_
_geom_bond_atom_site_label_1
_geom_bond_atom_site_label_2
_geom_bond_distance
_geom_bond_site_symmetry_2
_geom_bond_publ_flag
Si1 F1 1.6088(9) . ?
Si1 C11 1.8410(17) . ?
Si1 C1 1.8523(15) . ?
Si1 C10 1.8624(16) . ?
C1 C2 1.531(2) . ?
C1 H1A 0.9700 . ?
C1 H1B 0.9700 . ?
C2 C3 1.526(2) . ?
C2 H2A 0.9700 . ?
C2 H2B 0.9700 . ?
C3 C4 1.516(3) . ?
C3 H3A 0.9700 . ?
C3 H3B 0.9700 . ?
C4 C5 1.514(2) . ?
C4 H4A 0.9700 . ?
C4 H4B 0.9700 . ?
C5 C6 1.515(2) . ?
C5 H5A 0.9700 . ?
C5 H5B 0.9700 . ?
C6 C7 1.517(2) 2_566 ?
C6 H6A 0.9700 . ?
C6 H6B 0.9700 . ?
C7 C8 1.514(3) . ?
C7 H7A 0.9700 . ?
C7 H7B 0.9700 . ?
C8 C9 1.513(2) . ?
C8 H8A 0.9700 . ?
C8 H8B 0.9700 . ?
C9 C10 1.518(2) . ?
C9 H9A 0.9700 . ?
C9 H9B 0.9700 . ?
C10 H10A 0.9700 . ?
C10 H10B 0.9700 . ?
C11 H11A 0.9600 . ?
C11 H11B 0.9600 . ?
C11 H11C 0.9600 . ?

loop_
_geom_torsion_atom_site_label_1
_geom_torsion_atom_site_label_2
_geom_torsion_atom_site_label_3
_geom_torsion_atom_site_label_4
_geom_torsion
_geom_torsion_site_symmetry_1
_geom_torsion_site_symmetry_2
_geom_torsion_site_symmetry_3
_geom_torsion_site_symmetry_4
_geom_torsion_publ_flag
F1 Si1 C1 C2 174.41(10) . . . . ?
C11 Si1 C1 C2 -68.38(13) . . . . ?
C10 Si1 C1 C2 59.42(13) . . . . ?
Si1 C1 C2 C3 -175.29(11) . . . . ?
C1 C2 C3 C4 64.1(2) . . . . ?
C2 C3 C4 C5 63.2(2) . . . . ?
C3 C4 C5 C6 -176.91(15) . . . . ?
C4 C5 C6 C7 179.02(16) . . . 2_566 ?
C6 C7 C8 C9 -178.72(16) 2_566 . . . ?
C7 C8 C9 C10 -179.02(16) . . . . ?
C8 C9 C10 Si1 -176.09(13) . . . . ?
F1 Si1 C10 C9 -57.58(14) . . . . ?
C11 Si1 C10 C9 -173.58(13) . . . . ?
C1 Si1 C10 C9 57.94(15) . . . . ?
